data_7249917
loop_
_publ_author_name
'Li, Haitao'
'Qin, Guangshan'
'Guo, Zhenwei'
'Guo, Fang'

_publ_section_title
;
 Metallo-hydrogen bonded organic frameworks with nitrogen tridentate
 ligands: exploring inclusion and dye adsorption properties
;
_journal_issue 12
_journal_name_full CrystEngComm
_journal_page_first 1773
_journal_page_last 1780
_journal_paper_doi 10.1039/D4CE01215A
_journal_volume 27
_journal_year 2025
_chemical_formula_moiety 'Cl4 Cu, C24 H42 N3 O3, C H4 O, Cl, H2 O'
_chemical_formula_sum 'C25 H48 Cl5 Cu N3 O5'
_chemical_formula_weight 711.45
_space_group_crystal_system monoclinic
_space_group_IT_number 14
_space_group_name_Hall '-P 2ybc'
_space_group_name_H-M_alt 'P 1 21/c 1'
_atom_sites_solution_hydrogens mixed
_atom_sites_solution_primary iterative
_audit_creation_date 2025-01-16
_audit_creation_method
;
Olex2 1.5
(compiled 2023.03.06 svn.rbb2c1857 for OlexSys, GUI svn.r6748)
;
_audit_update_record
;
2025-01-16 deposited with the CCDC.	2025-02-04 downloaded from the CCDC.
;
_cell_angle_alpha 90
_cell_angle_beta 94.825(5)
_cell_angle_gamma 90
_cell_formula_units_Z 4
_cell_length_a 14.361(2)
_cell_length_b 13.865(2)
_cell_length_c 16.142(3)
_cell_measurement_reflns_used 9157
_cell_measurement_temperature 293.15
_cell_measurement_theta_max 29.35
_cell_measurement_theta_min 2.34
_cell_volume 3202.7(9)
_computing_cell_refinement 'SAINT V8.40A (Bruker, 2019)'
_computing_data_reduction 'SAINT V8.40A (Bruker, 2019)'
_computing_molecular_graphics 'Olex2 1.5 (Dolomanov et al., 2009)'
_computing_publication_material 'Olex2 1.5 (Dolomanov et al., 2009)'
_computing_structure_refinement 'SHELXL 2018/3 (Sheldrick, 2015)'
_computing_structure_solution 'olex2.solve 1.5 (Bourhis et al., 2015)'
_diffrn_ambient_temperature 293.15
_diffrn_measured_fraction_theta_full 0.981
_diffrn_measured_fraction_theta_max 0.981
_diffrn_measurement_device_type 'Bruker APEX-II CCD'
_diffrn_measurement_method '\f and \w scans'
_diffrn_radiation_type MoK\a
_diffrn_radiation_wavelength 0.71073
_diffrn_reflns_av_R_equivalents 0.0636
_diffrn_reflns_av_unetI/netI 0.0445
_diffrn_reflns_Laue_measured_fraction_full 0.981
_diffrn_reflns_Laue_measured_fraction_max 0.981
_diffrn_reflns_limit_h_max 16
_diffrn_reflns_limit_h_min -17
_diffrn_reflns_limit_k_max 16
_diffrn_reflns_limit_k_min -16
_diffrn_reflns_limit_l_max 19
_diffrn_reflns_limit_l_min -19
_diffrn_reflns_number 37912
_diffrn_reflns_point_group_measured_fraction_full 0.981
_diffrn_reflns_point_group_measured_fraction_max 0.981
_diffrn_reflns_theta_full 25.000
_diffrn_reflns_theta_max 25.027
_diffrn_reflns_theta_min 2.468
_diffrn_source_current 30.0
_diffrn_source_power 1.5
_diffrn_source_voltage 50.0
_diffrn_standards_number 0
_exptl_absorpt_coefficient_mu 1.138
_exptl_absorpt_correction_T_max 0.7459
_exptl_absorpt_correction_T_min 0.5573
_exptl_absorpt_correction_type multi-scan
_exptl_absorpt_process_details
;
SADABS-2016/2 (Bruker,2016/2) was used for absorption correction.
wR2(int) was 0.1239 before and 0.1052 after correction.
The Ratio of minimum to maximum transmission is 0.7472.
The \l/2 correction factor is Not present.
;
_exptl_crystal_colour yellow
_exptl_crystal_colour_primary yellow
_exptl_crystal_density_diffrn 1.475
_exptl_crystal_description block
_exptl_crystal_F_000 1492
_exptl_crystal_size_max 0.1
_exptl_crystal_size_mid 0.09
_exptl_crystal_size_min 0.09
_refine_diff_density_max 1.232
_refine_diff_density_min -0.369
_refine_diff_density_rms 0.061
_refine_ls_extinction_method none
_refine_ls_goodness_of_fit_ref 1.032
_refine_ls_hydrogen_treatment constr
_refine_ls_matrix_type full
_refine_ls_number_parameters 360
_refine_ls_number_reflns 5550
_refine_ls_number_restraints 0
_refine_ls_restrained_S_all 1.032
_refine_ls_R_factor_all 0.0454
_refine_ls_R_factor_gt 0.0372
_refine_ls_shift/su_max 0.001
_refine_ls_shift/su_mean 0.000
_refine_ls_structure_factor_coef Fsqd
_refine_ls_weighting_details 'w=1/[\s^2^(Fo^2^)+(0.0477P)^2^+2.1316P] where P=(Fo^2^+2Fc^2^)/3'
_refine_ls_weighting_scheme calc
_refine_ls_wR_factor_gt 0.0959
_refine_ls_wR_factor_ref 0.1028
_reflns_Friedel_coverage 0.000
_reflns_number_gt 4736
_reflns_number_total 5550
_reflns_threshold_expression 'I > 2\s(I)'
_cod_data_source_file d4ce01215a2.cif
_cod_data_source_block 250116_1_0m_a
_cod_depositor_comments 'Adding full bibliography for 7249917--7249919.cif.'
_cod_database_code 7249917
_shelx_shelxl_version_number 2018/3
_shelx_space_group_comment
;
The symmetry employed for this shelxl refinement is uniquely defined
by the following loop, which should always be used as a source of
symmetry information in preference to the above space-group names.
They are only intended as comments.
;
_shelx_estimated_absorpt_t_max 0.905
_shelx_estimated_absorpt_t_min 0.895
_olex2_refinement_description
;
1. Fixed Uiso
 At 1.2 times of:
  All C(H,H) groups, All N(H) groups
 At 1.5 times of:
  All C(H,H,H) groups, All O(H) groups, All O(H,H) groups
2.a Free rotating group:
 O5(H5C,H5D)
2.b Ternary CH refined with riding coordinates:
 N1(H1), N2(H2), N3(H3)
2.c Secondary CH2 refined with riding coordinates:
 C1(H1A,H1B), C2(H2A,H2B), C3(H3A,H3B), C4(H4A,H4B), C5(H5A,H5B), C10(H10A,
 H10B), C11(H11A,H11B), C12(H12A,H12B), C13(H13A,H13B), C14(H14A,H14B),
 C18(H18A,H18B), C19(H19A,H19B), C20(H20A,H20B), C21(H21A,H21B), C22(H22A,H22B)
2.d Idealised Me refined as rotating group:
 C8(H8A,H8B,H8C), C16(H16A,H16B,H16C), C24(H24A,H24B,H24C), C25(H25A,H25B,H25C)
2.e Idealised tetrahedral OH refined as rotating group:
 O4(H4)
;
_olex2_submission_special_instructions 'No special instructions were received'

loop_
_space_group_symop_operation_xyz
'x, y, z'
'-x, y+1/2, -z+1/2'
'-x, -y, -z'
'x, -y-1/2, z-1/2'

loop_
_atom_site_label
_atom_site_type_symbol
_atom_site_fract_x
_atom_site_fract_y
_atom_site_fract_z
_atom_site_U_iso_or_equiv
_atom_site_adp_type
_atom_site_occupancy
_atom_site_site_symmetry_order
_atom_site_calc_flag
_atom_site_refinement_flags_posn
_atom_site_refinement_flags_adp
_atom_site_refinement_flags_occupancy
_atom_site_disorder_assembly
_atom_site_disorder_group
Cu1 Cu 0.76890(2) 0.84516(2) 0.41057(2) 0.03316(11) Uani 1 1 d . . . . .
Cl1 Cl 0.78050(6) 0.69904(6) 0.47001(5) 0.0540(2) Uani 1 1 d . . . . .
Cl2 Cl 0.91389(5) 0.86452(6) 0.37261(5) 0.0516(2) Uani 1 1 d . . . . .
Cl3 Cl 0.68453(5) 0.89182(5) 0.29522(4) 0.04392(18) Uani 1 1 d . . . . .
Cl4 Cl 0.68643(5) 0.92212(5) 0.50758(4) 0.04008(17) Uani 1 1 d . . . . .
O1 O 1.01271(12) 0.48226(14) 0.59853(12) 0.0393(4) Uani 1 1 d . . . . .
C1 C 0.93190(19) 0.54149(19) 0.59931(18) 0.0393(6) Uani 1 1 d . . . . .
H1A H 0.894770 0.535764 0.546493 0.047 Uiso 1 1 calc R U . . .
H1B H 0.950725 0.608367 0.606458 0.047 Uiso 1 1 calc R U . . .
N1 N 0.84615(13) 0.40844(14) 0.66130(12) 0.0260(4) Uani 1 1 d . . . . .
H1 H 0.801012 0.401543 0.612649 0.031 Uiso 1 1 calc R U . . .
O2 O 0.93035(17) -0.17642(17) 0.67079(14) 0.0590(6) Uani 1 1 d . . . . .
N2 N 0.78135(14) -0.04712(14) 0.70269(12) 0.0300(4) Uani 1 1 d . . . . .
H2 H 0.739595 -0.049065 0.651470 0.036 Uiso 1 1 calc R U . . .
C2 C 0.87390(19) 0.51250(18) 0.66854(17) 0.0362(6) Uani 1 1 d . . . . .
H2A H 0.909361 0.523202 0.721577 0.043 Uiso 1 1 calc R U . . .
H2B H 0.818224 0.552315 0.666758 0.043 Uiso 1 1 calc R U . . .
C3 C 0.98317(18) 0.3859(2) 0.57979(17) 0.0359(6) Uani 1 1 d . . . . .
H3A H 1.037347 0.345671 0.573212 0.043 Uiso 1 1 calc R U . . .
H3B H 0.944035 0.385056 0.527796 0.043 Uiso 1 1 calc R U . . .
N3 N 0.54241(13) 0.24199(14) 0.50433(12) 0.0275(4) Uani 1 1 d . . . . .
H3 H 0.597206 0.284313 0.506362 0.033 Uiso 1 1 calc R U . . .
O3 O 0.51594(16) 0.19228(17) 0.33158(12) 0.0527(5) Uani 1 1 d . . . . .
C4 C 0.92938(18) 0.34584(18) 0.64814(17) 0.0325(5) Uani 1 1 d . . . . .
H4A H 0.969870 0.342429 0.699276 0.039 Uiso 1 1 calc R U . . .
H4B H 0.908437 0.281002 0.633743 0.039 Uiso 1 1 calc R U . . .
C5 C 0.79861(17) 0.37729(18) 0.73765(15) 0.0305(5) Uani 1 1 d . . . . .
H5A H 0.845780 0.363767 0.782743 0.037 Uiso 1 1 calc R U . . .
H5B H 0.759894 0.429616 0.755091 0.037 Uiso 1 1 calc R U . . .
C6 C 0.73925(16) 0.28937(17) 0.72071(14) 0.0259(5) Uani 1 1 d . . . . .
C7 C 0.76996(16) 0.19739(18) 0.74864(14) 0.0276(5) Uani 1 1 d . . . . .
C8 C 0.86297(19) 0.1861(2) 0.79991(17) 0.0382(6) Uani 1 1 d . . . . .
H8A H 0.910402 0.168903 0.764077 0.057 Uiso 1 1 calc R U . . .
H8B H 0.857885 0.136368 0.840668 0.057 Uiso 1 1 calc R U . . .
H8C H 0.879403 0.245865 0.827382 0.057 Uiso 1 1 calc R U . . .
C9 C 0.71201(16) 0.11776(17) 0.73031(14) 0.0266(5) Uani 1 1 d . . . . .
C10 C 0.73845(19) 0.01887(18) 0.76456(15) 0.0328(5) Uani 1 1 d . . . . .
H10A H 0.683006 -0.011897 0.782694 0.039 Uiso 1 1 calc R U . . .
H10B H 0.782620 0.026572 0.812967 0.039 Uiso 1 1 calc R U . . .
C11 C 0.87574(19) -0.0132(2) 0.68158(17) 0.0378(6) Uani 1 1 d . . . . .
H11A H 0.915391 -0.002291 0.732377 0.045 Uiso 1 1 calc R U . . .
H11B H 0.869284 0.047407 0.651650 0.045 Uiso 1 1 calc R U . . .
C12 C 0.9205(2) -0.0869(2) 0.62901(19) 0.0489(7) Uani 1 1 d . . . . .
H12A H 0.882313 -0.095334 0.577014 0.059 Uiso 1 1 calc R U . . .
H12B H 0.981434 -0.063927 0.616215 0.059 Uiso 1 1 calc R U . . .
C13 C 0.8400(3) -0.2134(2) 0.6839(2) 0.0587(9) Uani 1 1 d . . . . .
H13A H 0.846488 -0.276495 0.709714 0.070 Uiso 1 1 calc R U . . .
H13B H 0.803911 -0.220876 0.630722 0.070 Uiso 1 1 calc R U . . .
C14 C 0.7886(2) -0.14720(19) 0.73856(19) 0.0470(7) Uani 1 1 d . . . . .
H14A H 0.726441 -0.172422 0.744022 0.056 Uiso 1 1 calc R U . . .
H14B H 0.821447 -0.144756 0.793560 0.056 Uiso 1 1 calc R U . . .
C15 C 0.62549(16) 0.12781(17) 0.68216(14) 0.0265(5) Uani 1 1 d . . . . .
C16 C 0.56190(18) 0.04179(18) 0.66713(17) 0.0354(6) Uani 1 1 d . . . . .
H16A H 0.501478 0.063108 0.644371 0.053 Uiso 1 1 calc R U . . .
H16B H 0.555838 0.008925 0.718751 0.053 Uiso 1 1 calc R U . . .
H16C H 0.587926 -0.001389 0.628715 0.053 Uiso 1 1 calc R U . . .
C17 C 0.59799(16) 0.21949(17) 0.65236(14) 0.0253(5) Uani 1 1 d . . . . .
C18 C 0.51230(16) 0.23342(18) 0.59222(14) 0.0290(5) Uani 1 1 d . . . . .
H18A H 0.479352 0.291368 0.606510 0.035 Uiso 1 1 calc R U . . .
H18B H 0.470365 0.178985 0.595599 0.035 Uiso 1 1 calc R U . . .
C19 C 0.57036(19) 0.14562(18) 0.47118(16) 0.0335(6) Uani 1 1 d . . . . .
H19A H 0.624581 0.121403 0.504700 0.040 Uiso 1 1 calc R U . . .
H19B H 0.519732 0.099916 0.474846 0.040 Uiso 1 1 calc R U . . .
C20 C 0.5929(2) 0.1545(2) 0.38215(18) 0.0447(7) Uani 1 1 d . . . . .
H20A H 0.646438 0.196631 0.379151 0.054 Uiso 1 1 calc R U . . .
H20B H 0.609120 0.091600 0.361455 0.054 Uiso 1 1 calc R U . . .
C21 C 0.4958(2) 0.2871(2) 0.35868(18) 0.0521(8) Uani 1 1 d . . . . .
H21A H 0.445882 0.314419 0.321808 0.062 Uiso 1 1 calc R U . . .
H21B H 0.550718 0.327350 0.355933 0.062 Uiso 1 1 calc R U . . .
C22 C 0.46724(19) 0.2868(2) 0.44630(17) 0.0401(6) Uani 1 1 d . . . . .
H22A H 0.456053 0.352462 0.463724 0.048 Uiso 1 1 calc R U . . .
H22B H 0.409609 0.250753 0.448408 0.048 Uiso 1 1 calc R U . . .
C23 C 0.65184(16) 0.30081(17) 0.67523(14) 0.0256(5) Uani 1 1 d . . . . .
C24 C 0.61402(18) 0.40063(18) 0.65502(17) 0.0347(6) Uani 1 1 d . . . . .
H24A H 0.608826 0.409884 0.595868 0.052 Uiso 1 1 calc R U . . .
H24B H 0.655702 0.448023 0.680813 0.052 Uiso 1 1 calc R U . . .
H24C H 0.553523 0.407342 0.675538 0.052 Uiso 1 1 calc R U . . .
O4 O 0.8117(2) 0.1555(2) 0.54591(17) 0.0755(8) Uani 1 1 d . . . . .
H4 H 0.783615 0.205224 0.531937 0.113 Uiso 1 1 calc R U . . .
C25 C 0.8616(3) 0.1238(3) 0.4814(2) 0.0744(11) Uani 1 1 d . . . . .
H25A H 0.819607 0.094739 0.439203 0.112 Uiso 1 1 calc R U . . .
H25B H 0.907178 0.077209 0.502135 0.112 Uiso 1 1 calc R U . . .
H25C H 0.892582 0.177573 0.458235 0.112 Uiso 1 1 calc R U . . .
Cl5 Cl 0.73367(5) 0.36018(5) 0.48486(4) 0.04136(17) Uani 1 1 d . . . . .
O5 O 0.6160(2) 0.5475(2) 0.4213(2) 0.0839(8) Uani 1 1 d G . . . .
H5C H 0.659907 0.587517 0.433180 0.126 Uiso 1 1 d G U . . .
H5D H 0.638008 0.493616 0.438755 0.126 Uiso 1 1 d G U . . .

loop_
_atom_site_aniso_label
_atom_site_aniso_U_11
_atom_site_aniso_U_22
_atom_site_aniso_U_33
_atom_site_aniso_U_23
_atom_site_aniso_U_13
_atom_site_aniso_U_12
Cu1 0.02880(18) 0.03771(19) 0.03309(19) 0.00264(12) 0.00329(13) 0.00490(12)
Cl1 0.0623(5) 0.0449(4) 0.0566(4) 0.0145(3) 0.0153(4) 0.0173(4)
Cl2 0.0297(3) 0.0693(5) 0.0562(5) 0.0071(4) 0.0065(3) -0.0001(3)
Cl3 0.0355(4) 0.0559(4) 0.0391(4) 0.0114(3) -0.0044(3) 0.0007(3)
Cl4 0.0348(3) 0.0454(4) 0.0403(4) -0.0084(3) 0.0046(3) 0.0065(3)
O1 0.0294(9) 0.0416(10) 0.0475(11) 0.0045(8) 0.0060(8) -0.0046(8)
C1 0.0369(14) 0.0317(13) 0.0495(16) 0.0035(12) 0.0052(12) -0.0048(11)
N1 0.0238(10) 0.0266(10) 0.0275(10) -0.0036(8) 0.0026(8) -0.0015(8)
O2 0.0630(15) 0.0583(13) 0.0534(13) -0.0073(11) -0.0087(11) 0.0321(12)
N2 0.0345(11) 0.0279(10) 0.0274(10) 0.0024(8) 0.0011(8) 0.0031(9)
C2 0.0369(14) 0.0284(12) 0.0438(15) -0.0054(11) 0.0070(12) -0.0041(11)
C3 0.0292(13) 0.0409(14) 0.0387(14) 0.0005(11) 0.0088(11) 0.0031(11)
N3 0.0236(10) 0.0307(10) 0.0283(10) -0.0025(8) 0.0019(8) -0.0004(8)
O3 0.0626(14) 0.0663(14) 0.0286(10) -0.0039(9) 0.0008(9) -0.0101(11)
C4 0.0294(13) 0.0312(13) 0.0372(14) 0.0004(10) 0.0053(11) 0.0043(10)
C5 0.0314(13) 0.0327(13) 0.0276(12) -0.0052(10) 0.0040(10) -0.0032(10)
C6 0.0261(12) 0.0321(12) 0.0201(11) -0.0028(9) 0.0059(9) -0.0020(10)
C7 0.0256(12) 0.0367(13) 0.0211(11) -0.0019(9) 0.0056(9) 0.0006(10)
C8 0.0363(14) 0.0402(14) 0.0365(14) -0.0004(11) -0.0072(11) -0.0027(12)
C9 0.0285(12) 0.0298(12) 0.0224(11) 0.0003(9) 0.0079(9) 0.0013(10)
C10 0.0386(14) 0.0345(13) 0.0259(12) 0.0035(10) 0.0061(10) 0.0022(11)
C11 0.0341(14) 0.0402(14) 0.0395(14) -0.0005(12) 0.0056(11) 0.0021(11)
C12 0.0421(16) 0.0626(19) 0.0416(16) -0.0036(14) 0.0021(13) 0.0144(14)
C13 0.085(3) 0.0363(16) 0.0523(19) -0.0022(14) -0.0062(17) 0.0179(17)
C14 0.065(2) 0.0312(14) 0.0449(17) 0.0090(12) 0.0016(15) 0.0029(13)
C15 0.0244(11) 0.0321(12) 0.0243(11) -0.0040(9) 0.0098(9) -0.0011(10)
C16 0.0295(13) 0.0323(13) 0.0454(15) -0.0010(11) 0.0084(11) -0.0065(11)
C17 0.0216(11) 0.0317(12) 0.0235(11) -0.0038(9) 0.0072(9) -0.0004(9)
C18 0.0232(12) 0.0353(13) 0.0289(12) -0.0038(10) 0.0052(9) 0.0006(10)
C19 0.0351(14) 0.0332(13) 0.0330(13) -0.0074(10) 0.0072(11) -0.0002(10)
C20 0.0489(17) 0.0499(17) 0.0368(15) -0.0084(12) 0.0124(13) -0.0081(13)
C21 0.0578(19) 0.060(2) 0.0368(15) 0.0123(14) -0.0045(14) -0.0012(16)
C22 0.0342(14) 0.0441(15) 0.0408(15) 0.0052(12) -0.0047(12) 0.0046(12)
C23 0.0255(12) 0.0304(12) 0.0217(11) -0.0021(9) 0.0073(9) 0.0020(9)
C24 0.0344(14) 0.0299(13) 0.0393(14) -0.0046(11) 0.0008(11) 0.0046(11)
O4 0.089(2) 0.0745(18) 0.0650(16) 0.0005(13) 0.0174(15) 0.0122(15)
C25 0.091(3) 0.078(3) 0.057(2) 0.0155(19) 0.026(2) 0.021(2)
Cl5 0.0386(4) 0.0499(4) 0.0358(3) -0.0014(3) 0.0044(3) -0.0067(3)
O5 0.0680(18) 0.087(2) 0.096(2) -0.0066(18) 0.0048(16) 0.0258(15)

loop_
_atom_type_symbol
_atom_type_description
_atom_type_scat_dispersion_real
_atom_type_scat_dispersion_imag
_atom_type_scat_source
C C 0.0033 0.0016 'International Tables Vol C Tables 4.2.6.8 and 6.1.1.4'
H H 0.0000 0.0000 'International Tables Vol C Tables 4.2.6.8 and 6.1.1.4'
Cl Cl 0.1484 0.1585 'International Tables Vol C Tables 4.2.6.8 and 6.1.1.4'
Cu Cu 0.3201 1.2651 'International Tables Vol C Tables 4.2.6.8 and 6.1.1.4'
N N 0.0061 0.0033 'International Tables Vol C Tables 4.2.6.8 and 6.1.1.4'
O O 0.0106 0.0060 'International Tables Vol C Tables 4.2.6.8 and 6.1.1.4'

loop_
_geom_angle_atom_site_label_1
_geom_angle_atom_site_label_2
_geom_angle_atom_site_label_3
_geom_angle
_geom_angle_site_symmetry_1
_geom_angle_site_symmetry_3
_geom_angle_publ_flag
Cl1 Cu1 Cl4 98.73(3) . . ?
Cl2 Cu1 Cl1 100.86(3) . . ?
Cl2 Cu1 Cl4 132.43(3) . . ?
Cl3 Cu1 Cl1 129.42(3) . . ?
Cl3 Cu1 Cl2 100.92(3) . . ?
Cl3 Cu1 Cl4 99.14(3) . . ?
C1 O1 C3 108.33(19) . . ?
O1 C1 H1A 109.5 . . ?
O1 C1 H1B 109.5 . . ?
O1 C1 C2 110.8(2) . . ?
H1A C1 H1B 108.1 . . ?
C2 C1 H1A 109.5 . . ?
C2 C1 H1B 109.5 . . ?
C2 N1 H1 108.1 . . ?
C2 N1 C4 110.90(19) . . ?
C2 N1 C5 110.16(18) . . ?
C4 N1 H1 108.1 . . ?
C4 N1 C5 111.49(19) . . ?
C5 N1 H1 108.1 . . ?
C12 O2 C13 109.3(2) . . ?
C10 N2 H2 108.5 . . ?
C11 N2 H2 108.5 . . ?
C11 N2 C10 112.6(2) . . ?
C11 N2 C14 110.0(2) . . ?
C14 N2 H2 108.5 . . ?
C14 N2 C10 108.7(2) . . ?
C1 C2 H2A 109.4 . . ?
C1 C2 H2B 109.4 . . ?
N1 C2 C1 111.1(2) . . ?
N1 C2 H2A 109.4 . . ?
N1 C2 H2B 109.4 . . ?
H2A C2 H2B 108.0 . . ?
O1 C3 H3A 109.5 . . ?
O1 C3 H3B 109.5 . . ?
O1 C3 C4 110.6(2) . . ?
H3A C3 H3B 108.1 . . ?
C4 C3 H3A 109.5 . . ?
C4 C3 H3B 109.5 . . ?
C18 N3 H3 107.8 . . ?
C19 N3 H3 107.8 . . ?
C19 N3 C18 111.53(18) . . ?
C22 N3 H3 107.8 . . ?
C22 N3 C18 111.57(19) . . ?
C22 N3 C19 110.14(19) . . ?
C20 O3 C21 109.4(2) . . ?
N1 C4 H4A 109.5 . . ?
N1 C4 H4B 109.5 . . ?
C3 C4 N1 110.7(2) . . ?
C3 C4 H4A 109.5 . . ?
C3 C4 H4B 109.5 . . ?
H4A C4 H4B 108.1 . . ?
N1 C5 H5A 109.3 . . ?
N1 C5 H5B 109.3 . . ?
H5A C5 H5B 107.9 . . ?
C6 C5 N1 111.72(18) . . ?
C6 C5 H5A 109.3 . . ?
C6 C5 H5B 109.3 . . ?
C7 C6 C5 121.3(2) . . ?
C23 C6 C5 118.1(2) . . ?
C23 C6 C7 120.6(2) . . ?
C6 C7 C8 120.3(2) . . ?
C9 C7 C6 118.8(2) . . ?
C9 C7 C8 120.9(2) . . ?
C7 C8 H8A 109.5 . . ?
C7 C8 H8B 109.5 . . ?
C7 C8 H8C 109.5 . . ?
H8A C8 H8B 109.5 . . ?
H8A C8 H8C 109.5 . . ?
H8B C8 H8C 109.5 . . ?
C7 C9 C10 120.7(2) . . ?
C7 C9 C15 121.2(2) . . ?
C15 C9 C10 118.1(2) . . ?
N2 C10 H10A 108.7 . . ?
N2 C10 H10B 108.7 . . ?
C9 C10 N2 114.05(19) . . ?
C9 C10 H10A 108.7 . . ?
C9 C10 H10B 108.7 . . ?
H10A C10 H10B 107.6 . . ?
N2 C11 H11A 109.5 . . ?
N2 C11 H11B 109.5 . . ?
N2 C11 C12 110.6(2) . . ?
H11A C11 H11B 108.1 . . ?
C12 C11 H11A 109.5 . . ?
C12 C11 H11B 109.5 . . ?
O2 C12 C11 110.9(2) . . ?
O2 C12 H12A 109.5 . . ?
O2 C12 H12B 109.5 . . ?
C11 C12 H12A 109.5 . . ?
C11 C12 H12B 109.5 . . ?
H12A C12 H12B 108.0 . . ?
O2 C13 H13A 109.4 . . ?
O2 C13 H13B 109.4 . . ?
O2 C13 C14 111.3(3) . . ?
H13A C13 H13B 108.0 . . ?
C14 C13 H13A 109.4 . . ?
C14 C13 H13B 109.4 . . ?
N2 C14 C13 111.0(2) . . ?
N2 C14 H14A 109.4 . . ?
N2 C14 H14B 109.4 . . ?
C13 C14 H14A 109.4 . . ?
C13 C14 H14B 109.4 . . ?
H14A C14 H14B 108.0 . . ?
C9 C15 C16 120.1(2) . . ?
C17 C15 C9 119.1(2) . . ?
C17 C15 C16 120.8(2) . . ?
C15 C16 H16A 109.5 . . ?
C15 C16 H16B 109.5 . . ?
C15 C16 H16C 109.5 . . ?
H16A C16 H16B 109.5 . . ?
H16A C16 H16C 109.5 . . ?
H16B C16 H16C 109.5 . . ?
C15 C17 C18 121.7(2) . . ?
C23 C17 C15 120.4(2) . . ?
C23 C17 C18 117.9(2) . . ?
N3 C18 H18A 109.8 . . ?
N3 C18 H18B 109.8 . . ?
C17 C18 N3 109.16(18) . . ?
C17 C18 H18A 109.8 . . ?
C17 C18 H18B 109.8 . . ?
H18A C18 H18B 108.3 . . ?
N3 C19 H19A 109.5 . . ?
N3 C19 H19B 109.5 . . ?
H19A C19 H19B 108.1 . . ?
C20 C19 N3 110.6(2) . . ?
C20 C19 H19A 109.5 . . ?
C20 C19 H19B 109.5 . . ?
O3 C20 C19 111.2(2) . . ?
O3 C20 H20A 109.4 . . ?
O3 C20 H20B 109.4 . . ?
C19 C20 H20A 109.4 . . ?
C19 C20 H20B 109.4 . . ?
H20A C20 H20B 108.0 . . ?
O3 C21 H21A 109.3 . . ?
O3 C21 H21B 109.3 . . ?
O3 C21 C22 111.4(2) . . ?
H21A C21 H21B 108.0 . . ?
C22 C21 H21A 109.3 . . ?
C22 C21 H21B 109.3 . . ?
N3 C22 C21 110.4(2) . . ?
N3 C22 H22A 109.6 . . ?
N3 C22 H22B 109.6 . . ?
C21 C22 H22A 109.6 . . ?
C21 C22 H22B 109.6 . . ?
H22A C22 H22B 108.1 . . ?
C6 C23 C24 120.2(2) . . ?
C17 C23 C6 119.7(2) . . ?
C17 C23 C24 120.0(2) . . ?
C23 C24 H24A 109.5 . . ?
C23 C24 H24B 109.5 . . ?
C23 C24 H24C 109.5 . . ?
H24A C24 H24B 109.5 . . ?
H24A C24 H24C 109.5 . . ?
H24B C24 H24C 109.5 . . ?
C25 O4 H4 109.5 . . ?
O4 C25 H25A 109.5 . . ?
O4 C25 H25B 109.5 . . ?
O4 C25 H25C 109.5 . . ?
H25A C25 H25B 109.5 . . ?
H25A C25 H25C 109.5 . . ?
H25B C25 H25C 109.5 . . ?
H5C O5 H5D 104.5 . . ?

loop_
_geom_bond_atom_site_label_1
_geom_bond_atom_site_label_2
_geom_bond_distance
_geom_bond_site_symmetry_2
_geom_bond_publ_flag
Cu1 Cl1 2.2418(8) . ?
Cu1 Cl2 2.2356(8) . ?
Cu1 Cl3 2.2303(8) . ?
Cu1 Cl4 2.3033(7) . ?
O1 C1 1.423(3) . ?
O1 C3 1.427(3) . ?
C1 H1A 0.9700 . ?
C1 H1B 0.9700 . ?
C1 C2 1.504(4) . ?
N1 H1 0.9800 . ?
N1 C2 1.499(3) . ?
N1 C4 1.507(3) . ?
N1 C5 1.521(3) . ?
O2 C12 1.414(4) . ?
O2 C13 1.428(5) . ?
N2 H2 0.9800 . ?
N2 C10 1.522(3) . ?
N2 C11 1.501(3) . ?
N2 C14 1.504(3) . ?
C2 H2A 0.9700 . ?
C2 H2B 0.9700 . ?
C3 H3A 0.9700 . ?
C3 H3B 0.9700 . ?
C3 C4 1.505(4) . ?
N3 H3 0.9800 . ?
N3 C18 1.522(3) . ?
N3 C19 1.506(3) . ?
N3 C22 1.503(3) . ?
O3 C20 1.417(4) . ?
O3 C21 1.422(4) . ?
C4 H4A 0.9700 . ?
C4 H4B 0.9700 . ?
C5 H5A 0.9700 . ?
C5 H5B 0.9700 . ?
C5 C6 1.499(3) . ?
C6 C7 1.411(3) . ?
C6 C23 1.409(3) . ?
C7 C8 1.519(3) . ?
C7 C9 1.399(3) . ?
C8 H8A 0.9600 . ?
C8 H8B 0.9600 . ?
C8 H8C 0.9600 . ?
C9 C10 1.515(3) . ?
C9 C15 1.416(3) . ?
C10 H10A 0.9700 . ?
C10 H10B 0.9700 . ?
C11 H11A 0.9700 . ?
C11 H11B 0.9700 . ?
C11 C12 1.506(4) . ?
C12 H12A 0.9700 . ?
C12 H12B 0.9700 . ?
C13 H13A 0.9700 . ?
C13 H13B 0.9700 . ?
C13 C14 1.508(5) . ?
C14 H14A 0.9700 . ?
C14 H14B 0.9700 . ?
C15 C16 1.509(3) . ?
C15 C17 1.404(3) . ?
C16 H16A 0.9600 . ?
C16 H16B 0.9600 . ?
C16 H16C 0.9600 . ?
C17 C18 1.514(3) . ?
C17 C23 1.399(3) . ?
C18 H18A 0.9700 . ?
C18 H18B 0.9700 . ?
C19 H19A 0.9700 . ?
C19 H19B 0.9700 . ?
C19 C20 1.504(4) . ?
C20 H20A 0.9700 . ?
C20 H20B 0.9700 . ?
C21 H21A 0.9700 . ?
C21 H21B 0.9700 . ?
C21 C22 1.506(4) . ?
C22 H22A 0.9700 . ?
C22 H22B 0.9700 . ?
C23 C24 1.512(3) . ?
C24 H24A 0.9600 . ?
C24 H24B 0.9600 . ?
C24 H24C 0.9600 . ?
O4 H4 0.8200 . ?
O4 C25 1.384(5) . ?
C25 H25A 0.9600 . ?
C25 H25B 0.9600 . ?
C25 H25C 0.9600 . ?
O5 H5C 0.8499 . ?
O5 H5D 0.8502 . ?

loop_
_geom_torsion_atom_site_label_1
_geom_torsion_atom_site_label_2
_geom_torsion_atom_site_label_3
_geom_torsion_atom_site_label_4
_geom_torsion
_geom_torsion_site_symmetry_1
_geom_torsion_site_symmetry_2
_geom_torsion_site_symmetry_3
_geom_torsion_site_symmetry_4
_geom_torsion_publ_flag
O1 C1 C2 N1 -57.2(3) . . . . ?
O1 C3 C4 N1 57.7(3) . . . . ?
C1 O1 C3 C4 -65.1(3) . . . . ?
N1 C5 C6 C7 102.7(2) . . . . ?
N1 C5 C6 C23 -76.8(3) . . . . ?
O2 C13 C14 N2 56.2(3) . . . . ?
N2 C11 C12 O2 -58.8(3) . . . . ?
C2 N1 C4 C3 -49.0(3) . . . . ?
C2 N1 C5 C6 158.7(2) . . . . ?
C3 O1 C1 C2 64.8(3) . . . . ?
N3 C19 C20 O3 -57.6(3) . . . . ?
O3 C21 C22 N3 57.3(3) . . . . ?
C4 N1 C2 C1 48.8(3) . . . . ?
C4 N1 C5 C6 -77.7(2) . . . . ?
C5 N1 C2 C1 172.7(2) . . . . ?
C5 N1 C4 C3 -172.2(2) . . . . ?
C5 C6 C7 C8 2.5(3) . . . . ?
C5 C6 C7 C9 -179.4(2) . . . . ?
C5 C6 C23 C17 174.8(2) . . . . ?
C5 C6 C23 C24 -8.4(3) . . . . ?
C6 C7 C9 C10 -175.2(2) . . . . ?
C6 C7 C9 C15 2.2(3) . . . . ?
C7 C6 C23 C17 -4.7(3) . . . . ?
C7 C6 C23 C24 172.2(2) . . . . ?
C7 C9 C10 N2 -100.2(3) . . . . ?
C7 C9 C15 C16 -176.7(2) . . . . ?
C7 C9 C15 C17 0.2(3) . . . . ?
C8 C7 C9 C10 2.9(3) . . . . ?
C8 C7 C9 C15 -179.6(2) . . . . ?
C9 C15 C17 C18 172.58(19) . . . . ?
C9 C15 C17 C23 -4.9(3) . . . . ?
C10 N2 C11 C12 172.8(2) . . . . ?
C10 N2 C14 C13 -174.0(3) . . . . ?
C10 C9 C15 C16 0.8(3) . . . . ?
C10 C9 C15 C17 177.7(2) . . . . ?
C11 N2 C10 C9 67.8(3) . . . . ?
C11 N2 C14 C13 -50.4(3) . . . . ?
C12 O2 C13 C14 -62.2(3) . . . . ?
C13 O2 C12 C11 63.5(3) . . . . ?
C14 N2 C10 C9 -170.2(2) . . . . ?
C14 N2 C11 C12 51.5(3) . . . . ?
C15 C9 C10 N2 82.3(3) . . . . ?
C15 C17 C18 N3 -98.9(2) . . . . ?
C15 C17 C23 C6 7.1(3) . . . . ?
C15 C17 C23 C24 -169.7(2) . . . . ?
C16 C15 C17 C18 -10.6(3) . . . . ?
C16 C15 C17 C23 172.0(2) . . . . ?
C18 N3 C19 C20 175.7(2) . . . . ?
C18 N3 C22 C21 -175.5(2) . . . . ?
C18 C17 C23 C6 -170.43(19) . . . . ?
C18 C17 C23 C24 12.7(3) . . . . ?
C19 N3 C18 C17 74.7(2) . . . . ?
C19 N3 C22 C21 -51.0(3) . . . . ?
C20 O3 C21 C22 -62.7(3) . . . . ?
C21 O3 C20 C19 62.7(3) . . . . ?
C22 N3 C18 C17 -161.7(2) . . . . ?
C22 N3 C19 C20 51.3(3) . . . . ?
C23 C6 C7 C8 -178.1(2) . . . . ?
C23 C6 C7 C9 0.0(3) . . . . ?
C23 C17 C18 N3 78.6(2) . . . . ?
